data_2228487
loop_
_publ_author_name
'Pourayoubi, Mehrdad'
'Zargaran, Poorya'
'Ghammamy, Shahriar'
'Eshtiagh-Hosseini, Hossein'

_publ_section_title
;
 Diphenyl (<i>p</i>-tolylamido)phosphate
;
_journal_coeditor_code NG5073
_journal_issue 12
_journal_name_full 'Acta Crystallographica Section E'
_journal_page_first o3357
_journal_paper_doi 10.1107/S1600536810049354
_journal_volume 66
_journal_year 2010
_chemical_formula_iupac 'C19 H18 N O3 P'
_chemical_formula_moiety 'C19 H18 N O3 P'
_chemical_formula_sum 'C19 H18 N O3 P'
_chemical_formula_weight 339.31
_chemical_name_systematic
;
Diphenyl (<i>p</i>-tolylamido)phosphate
;
_space_group_IT_number 2
_space_group_name_Hall '-P 1'
_symmetry_cell_setting triclinic
_symmetry_space_group_name_Hall '-P 1'
_symmetry_space_group_name_H-M 'P -1'
_atom_sites_solution_hydrogens mixed
_atom_sites_solution_primary direct
_atom_sites_solution_secondary difmap
_audit_creation_method SHELXL-97
_cell_angle_alpha 96.337(2)
_cell_angle_beta 109.303(2)
_cell_angle_gamma 117.827(2)
_cell_formula_units_Z 2
_cell_length_a 9.7406(10)
_cell_length_b 9.9653(10)
_cell_length_c 11.1788(12)
_cell_measurement_reflns_used 948
_cell_measurement_temperature 120(2)
_cell_measurement_theta_max 29
_cell_measurement_theta_min 3
_cell_volume 858.93(16)
_computing_cell_refinement 'SAINT-Plus (Bruker, 1998)'
_computing_data_collection 'SMART (Bruker, 1998)'
_computing_data_reduction 'SAINT-Plus (Bruker, 1998)'
_computing_molecular_graphics 'SHELXTL (Sheldrick, 2008)'
_computing_publication_material 'SHELXTL (Sheldrick, 2008)'
_computing_structure_refinement 'SHELXL97 (Sheldrick, 2008)'
_computing_structure_solution 'SHELXS97 (Sheldrick, 2008)'
_diffrn_ambient_temperature 120(2)
_diffrn_measured_fraction_theta_full 0.998
_diffrn_measured_fraction_theta_max 0.998
_diffrn_measurement_device_type 'Bruker SMART 1000 CCD area-detector'
_diffrn_measurement_method 'phi and omega scans'
_diffrn_radiation_monochromator graphite
_diffrn_radiation_source 'fine-focus sealed tube'
_diffrn_radiation_type MoK\a
_diffrn_radiation_wavelength 0.71073
_diffrn_reflns_av_R_equivalents 0.0203
_diffrn_reflns_av_sigmaI/netI 0.0228
_diffrn_reflns_limit_h_max 12
_diffrn_reflns_limit_h_min -12
_diffrn_reflns_limit_k_max 12
_diffrn_reflns_limit_k_min -12
_diffrn_reflns_limit_l_max 14
_diffrn_reflns_limit_l_min -14
_diffrn_reflns_number 8165
_diffrn_reflns_theta_full 26.99
_diffrn_reflns_theta_max 26.99
_diffrn_reflns_theta_min 2.04
_exptl_absorpt_coefficient_mu 0.176
_exptl_absorpt_correction_T_max 0.989
_exptl_absorpt_correction_T_min 0.980
_exptl_absorpt_correction_type multi-scan
_exptl_absorpt_process_details '(SADABS; Sheldrick, 1996)'
_exptl_crystal_colour colorless
_exptl_crystal_density_diffrn 1.312
_exptl_crystal_density_method 'not measured'
_exptl_crystal_description prism
_exptl_crystal_F_000 356
_exptl_crystal_size_max 0.24
_exptl_crystal_size_mid 0.21
_exptl_crystal_size_min 0.11
_refine_diff_density_max 0.308
_refine_diff_density_min -0.565
_refine_ls_extinction_method none
_refine_ls_goodness_of_fit_ref 1.007
_refine_ls_hydrogen_treatment constr
_refine_ls_matrix_type full
_refine_ls_number_parameters 218
_refine_ls_number_reflns 3744
_refine_ls_number_restraints 0
_refine_ls_restrained_S_all 1.007
_refine_ls_R_factor_all 0.0514
_refine_ls_R_factor_gt 0.0453
_refine_ls_shift/su_max 0.000
_refine_ls_shift/su_mean 0.000
_refine_ls_structure_factor_coef Fsqd
_refine_ls_weighting_details 'calc w=1/[\s^2^(Fo^2^)+(0.0100P)^2^+1.4000P] where P=(Fo^2^+2Fc^2^)/3'
_refine_ls_weighting_scheme calc
_refine_ls_wR_factor_gt 0.0957
_refine_ls_wR_factor_ref 0.0988
_reflns_number_gt 3232
_reflns_number_total 3744
_reflns_threshold_expression I>2\s(I)
_cod_data_source_file ng5073.cif
_cod_data_source_block I
_cod_original_cell_volume 858.93(15)
_cod_database_code 2228487
_cod_database_fobs_code 2228487

loop_
_symmetry_equiv_pos_as_xyz
'x, y, z'
'-x, -y, -z'

loop_
_atom_site_type_symbol
_atom_site_label
_atom_site_fract_x
_atom_site_fract_y
_atom_site_fract_z
_atom_site_U_iso_or_equiv
_atom_site_adp_type
_atom_site_calc_flag
_atom_site_refinement_flags
_atom_site_occupancy
_atom_site_disorder_assembly
_atom_site_disorder_group
P P1 0.30226(6) 0.32453(5) 0.30029(5) 0.01976(12) Uani d . 1 . .
O O1 0.26650(17) 0.38136(15) 0.40642(13) 0.0232(3) Uani d . 1 . .
O O2 0.16664(16) 0.14657(15) 0.20459(12) 0.0212(3) Uani d . 1 . .
O O3 0.28250(16) 0.40203(15) 0.18341(13) 0.0216(3) Uani d . 1 . .
N N1 0.4912(2) 0.34721(19) 0.36132(15) 0.0214(3) Uani d . 1 . .
H H1 0.5535 0.4125 0.4324 0.026 Uiso d R 1 . .
C C1 0.1005(2) 0.0096(2) 0.24317(19) 0.0203(4) Uani d . 1 . .
C C2 -0.0075(2) -0.1338(2) 0.1388(2) 0.0235(4) Uani d . 1 . .
H H2A -0.0313 -0.1345 0.0492 0.028 Uiso calc R 1 . .
C C3 -0.0801(3) -0.2761(2) 0.1673(2) 0.0296(4) Uani d . 1 . .
H H3A -0.1534 -0.3750 0.0968 0.036 Uiso calc R 1 . .
C C4 -0.0461(3) -0.2743(3) 0.2985(2) 0.0319(5) Uani d . 1 . .
H H4A -0.0961 -0.3719 0.3179 0.038 Uiso calc R 1 . .
C C5 0.0611(3) -0.1297(3) 0.4011(2) 0.0325(5) Uani d . 1 . .
H H5A 0.0837 -0.1289 0.4907 0.039 Uiso calc R 1 . .
C C6 0.1362(3) 0.0147(2) 0.3750(2) 0.0276(4) Uani d . 1 . .
H H6A 0.2097 0.1137 0.4454 0.033 Uiso calc R 1 . .
C C7 0.3697(2) 0.5708(2) 0.22208(19) 0.0227(4) Uani d . 1 . .
C C8 0.2885(3) 0.6432(2) 0.2520(2) 0.0300(4) Uani d . 1 . .
H H8A 0.1772 0.5812 0.2487 0.036 Uiso calc R 1 . .
C C9 0.3736(3) 0.8088(3) 0.2869(2) 0.0347(5) Uani d . 1 . .
H H9A 0.3204 0.8612 0.3081 0.042 Uiso calc R 1 . .
C C10 0.5357(3) 0.8980(2) 0.2909(2) 0.0335(5) Uani d . 1 . .
H H10A 0.5929 1.0112 0.3143 0.040 Uiso calc R 1 . .
C C11 0.6148(3) 0.8228(3) 0.2610(2) 0.0327(5) Uani d . 1 . .
H H11A 0.7263 0.8845 0.2646 0.039 Uiso calc R 1 . .
C C12 0.5309(3) 0.6567(2) 0.2257(2) 0.0272(4) Uani d . 1 . .
H H12A 0.5838 0.6039 0.2046 0.033 Uiso calc R 1 . .
C C13 0.5718(2) 0.3089(2) 0.29081(18) 0.0204(4) Uani d . 1 . .
C C14 0.7373(2) 0.3403(2) 0.36440(19) 0.0216(4) Uani d . 1 . .
H H14A 0.7917 0.3854 0.4590 0.026 Uiso calc R 1 . .
C C15 0.8219(2) 0.3056(2) 0.2994(2) 0.0238(4) Uani d . 1 . .
H H15A 0.9342 0.3281 0.3504 0.029 Uiso calc R 1 . .
C C16 0.7450(2) 0.2383(2) 0.1608(2) 0.0255(4) Uani d . 1 . .
C C17 0.5803(3) 0.2073(3) 0.0896(2) 0.0294(4) Uani d . 1 . .
H H17A 0.5251 0.1608 -0.0049 0.035 Uiso calc R 1 . .
C C18 0.4949(3) 0.2425(3) 0.1528(2) 0.0275(4) Uani d . 1 . .
H H18A 0.3832 0.2212 0.1015 0.033 Uiso calc R 1 . .
C C19 0.8337(3) 0.1978(3) 0.0886(2) 0.0363(5) Uani d . 1 . .
H H19A 0.7571 0.1485 -0.0074 0.054 Uiso calc R 1 . .
H H19B 0.8614 0.1228 0.1227 0.054 Uiso calc R 1 . .
H H19C 0.9401 0.2957 0.1035 0.054 Uiso calc R 1 . .

loop_
_atom_site_aniso_label
_atom_site_aniso_U_11
_atom_site_aniso_U_22
_atom_site_aniso_U_33
_atom_site_aniso_U_12
_atom_site_aniso_U_13
_atom_site_aniso_U_23
P1 0.0190(2) 0.0172(2) 0.0197(2) 0.00924(19) 0.00640(18) 0.00282(18)
O1 0.0218(6) 0.0218(7) 0.0239(7) 0.0107(6) 0.0102(5) 0.0030(5)
O2 0.0227(6) 0.0166(6) 0.0198(6) 0.0095(5) 0.0069(5) 0.0035(5)
O3 0.0215(6) 0.0166(6) 0.0225(6) 0.0093(5) 0.0070(5) 0.0038(5)
N1 0.0191(7) 0.0228(8) 0.0174(7) 0.0118(7) 0.0039(6) 0.0000(6)
C1 0.0181(8) 0.0185(8) 0.0253(9) 0.0105(7) 0.0094(7) 0.0068(7)
C2 0.0224(9) 0.0226(9) 0.0250(9) 0.0123(8) 0.0101(8) 0.0051(8)
C3 0.0259(10) 0.0201(9) 0.0355(11) 0.0099(8) 0.0108(9) 0.0035(8)
C4 0.0300(11) 0.0246(10) 0.0435(12) 0.0140(9) 0.0178(10) 0.0162(9)
C5 0.0370(12) 0.0332(11) 0.0314(11) 0.0197(10) 0.0166(9) 0.0159(9)
C6 0.0310(10) 0.0241(10) 0.0236(10) 0.0140(9) 0.0090(8) 0.0057(8)
C7 0.0240(9) 0.0174(9) 0.0229(9) 0.0105(8) 0.0071(7) 0.0060(7)
C8 0.0246(10) 0.0244(10) 0.0399(12) 0.0135(8) 0.0129(9) 0.0090(9)
C9 0.0365(12) 0.0258(10) 0.0448(13) 0.0208(10) 0.0152(10) 0.0100(9)
C10 0.0350(11) 0.0187(9) 0.0351(11) 0.0108(9) 0.0079(9) 0.0092(8)
C11 0.0270(10) 0.0268(10) 0.0369(12) 0.0093(9) 0.0128(9) 0.0132(9)
C12 0.0264(10) 0.0252(10) 0.0300(10) 0.0136(8) 0.0122(8) 0.0098(8)
C13 0.0198(9) 0.0176(8) 0.0229(9) 0.0105(7) 0.0082(7) 0.0048(7)
C14 0.0193(9) 0.0165(8) 0.0215(9) 0.0077(7) 0.0044(7) 0.0038(7)
C15 0.0166(8) 0.0198(9) 0.0300(10) 0.0086(7) 0.0068(8) 0.0067(8)
C16 0.0221(9) 0.0235(9) 0.0303(10) 0.0126(8) 0.0112(8) 0.0054(8)
C17 0.0286(10) 0.0363(11) 0.0223(10) 0.0200(9) 0.0082(8) 0.0033(8)
C18 0.0228(9) 0.0351(11) 0.0240(10) 0.0188(9) 0.0061(8) 0.0037(8)
C19 0.0263(10) 0.0434(13) 0.0379(12) 0.0191(10) 0.0148(9) 0.0040(10)

loop_
_atom_type_symbol
_atom_type_description
_atom_type_scat_dispersion_real
_atom_type_scat_dispersion_imag
_atom_type_scat_source
C C 0.0033 0.0016 'International Tables Vol C Tables 4.2.6.8 and 6.1.1.4'
H H 0.0000 0.0000 'International Tables Vol C Tables 4.2.6.8 and 6.1.1.4'
N N 0.0061 0.0033 'International Tables Vol C Tables 4.2.6.8 and 6.1.1.4'
O O 0.0106 0.0060 'International Tables Vol C Tables 4.2.6.8 and 6.1.1.4'
P P 0.1023 0.0942 'International Tables Vol C Tables 4.2.6.8 and 6.1.1.4'

loop_
_geom_angle_atom_site_label_1
_geom_angle_atom_site_label_2
_geom_angle_atom_site_label_3
_geom_angle_site_symmetry_1
_geom_angle_site_symmetry_3
_geom_angle
_geom_angle_publ_flag
O1 P1 O2 . . 117.14(8) ?
O1 P1 O3 . . 114.32(8) ?
O2 P1 O3 . . 94.65(7) ?
O1 P1 N1 . . 111.29(8) ?
O2 P1 N1 . . 107.89(8) ?
O3 P1 N1 . . 110.35(8) ?
C1 O2 P1 . . 126.66(12) ?
C7 O3 P1 . . 116.80(11) ?
C13 N1 P1 . . 127.92(13) ?
C13 N1 H1 . . 115.8 ?
P1 N1 H1 . . 112.7 ?
C6 C1 C2 . . 121.82(18) ?
C6 C1 O2 . . 123.22(16) ?
C2 C1 O2 . . 114.95(16) ?
C3 C2 C1 . . 119.12(18) ?
C3 C2 H2A . . 120.4 ?
C1 C2 H2A . . 120.4 ?
C4 C3 C2 . . 120.23(19) ?
C4 C3 H3A . . 119.9 ?
C2 C3 H3A . . 119.9 ?
C3 C4 C5 . . 119.69(19) ?
C3 C4 H4A . . 120.2 ?
C5 C4 H4A . . 120.2 ?
C6 C5 C4 . . 121.1(2) ?
C6 C5 H5A . . 119.5 ?
C4 C5 H5A . . 119.5 ?
C1 C6 C5 . . 118.05(19) ?
C1 C6 H6A . . 121.0 ?
C5 C6 H6A . . 121.0 ?
C8 C7 C12 . . 122.44(18) ?
C8 C7 O3 . . 118.89(17) ?
C12 C7 O3 . . 118.65(17) ?
C7 C8 C9 . . 118.42(19) ?
C7 C8 H8A . . 120.8 ?
C9 C8 H8A . . 120.8 ?
C10 C9 C8 . . 120.3(2) ?
C10 C9 H9A . . 119.8 ?
C8 C9 H9A . . 119.8 ?
C11 C10 C9 . . 120.22(19) ?
C11 C10 H10A . . 119.9 ?
C9 C10 H10A . . 119.9 ?
C10 C11 C12 . . 120.1(2) ?
C10 C11 H11A . . 119.9 ?
C12 C11 H11A . . 119.9 ?
C7 C12 C11 . . 118.45(19) ?
C7 C12 H12A . . 120.8 ?
C11 C12 H12A . . 120.8 ?
C18 C13 C14 . . 118.81(17) ?
C18 C13 N1 . . 123.00(16) ?
C14 C13 N1 . . 118.18(16) ?
C15 C14 C13 . . 120.21(17) ?
C15 C14 H14A . . 119.9 ?
C13 C14 H14A . . 119.9 ?
C14 C15 C16 . . 121.26(17) ?
C14 C15 H15A . . 119.4 ?
C16 C15 H15A . . 119.4 ?
C17 C16 C15 . . 117.64(18) ?
C17 C16 C19 . . 120.30(19) ?
C15 C16 C19 . . 122.06(18) ?
C18 C17 C16 . . 121.78(19) ?
C18 C17 H17A . . 119.1 ?
C16 C17 H17A . . 119.1 ?
C17 C18 C13 . . 120.29(18) ?
C17 C18 H18A . . 119.9 ?
C13 C18 H18A . . 119.9 ?
C16 C19 H19A . . 109.5 ?
C16 C19 H19B . . 109.5 ?
H19A C19 H19B . . 109.5 ?
C16 C19 H19C . . 109.5 ?
H19A C19 H19C . . 109.5 ?
H19B C19 H19C . . 109.5 ?

loop_
_geom_bond_atom_site_label_1
_geom_bond_atom_site_label_2
_geom_bond_site_symmetry_2
_geom_bond_distance
_geom_bond_publ_flag
P1 O1 . 1.4691(14) ?
P1 O2 . 1.5793(13) ?
P1 O3 . 1.5926(14) ?
P1 N1 . 1.6279(16) ?
O2 C1 . 1.399(2) ?
O3 C7 . 1.414(2) ?
N1 C13 . 1.417(2) ?
N1 H1 . 0.7881 ?
C1 C6 . 1.387(3) ?
C1 C2 . 1.388(3) ?
C2 C3 . 1.387(3) ?
C2 H2A . 0.9500 ?
C3 C4 . 1.390(3) ?
C3 H3A . 0.9500 ?
C4 C5 . 1.386(3) ?
C4 H4A . 0.9500 ?
C5 C6 . 1.393(3) ?
C5 H5A . 0.9500 ?
C6 H6A . 0.9500 ?
C7 C8 . 1.383(3) ?
C7 C12 . 1.377(3) ?
C8 C9 . 1.389(3) ?
C8 H8A . 0.9500 ?
C9 C10 . 1.385(3) ?
C9 H9A . 0.9500 ?
C10 C11 . 1.386(3) ?
C10 H10A . 0.9500 ?
C11 C12 . 1.394(3) ?
C11 H11A . 0.9500 ?
C12 H12A . 0.9500 ?
C13 C18 . 1.388(3) ?
C13 C14 . 1.403(3) ?
C14 C15 . 1.391(3) ?
C14 H14A . 0.9500 ?
C15 C16 . 1.395(3) ?
C15 H15A . 0.9500 ?
C16 C17 . 1.393(3) ?
C16 C19 . 1.509(3) ?
C17 C18 . 1.387(3) ?
C17 H17A . 0.9500 ?
C18 H18A . 0.9500 ?
C19 H19A . 0.9800 ?
C19 H19B . 0.9800 ?
C19 H19C . 0.9800 ?

loop_
_geom_hbond_atom_site_label_D
_geom_hbond_atom_site_label_H
_geom_hbond_atom_site_label_A
_geom_hbond_site_symmetry_A
_geom_hbond_distance_DH
_geom_hbond_distance_HA
_geom_hbond_distance_DA
_geom_hbond_angle_DHA
_geom_hbond_publ_flag
N1 H1 O1 2_666 0.79 2.07 2.840(3) 167 y

loop_
_geom_torsion_atom_site_label_1
_geom_torsion_atom_site_label_2
_geom_torsion_atom_site_label_3
_geom_torsion_atom_site_label_4
_geom_torsion_site_symmetry_1
_geom_torsion_site_symmetry_2
_geom_torsion_site_symmetry_3
_geom_torsion_site_symmetry_4
_geom_torsion
_geom_torsion_publ_flag
O1 P1 O2 C1 . . . . -50.89(16) ?
O3 P1 O2 C1 . . . . -171.29(14) ?
N1 P1 O2 C1 . . . . 75.58(15) ?
O1 P1 O3 C7 . . . . 50.54(15) ?
O2 P1 O3 C7 . . . . 173.16(13) ?
N1 P1 O3 C7 . . . . -75.81(14) ?
O1 P1 N1 C13 . . . . -179.07(15) ?
O2 P1 N1 C13 . . . . 51.11(18) ?
O3 P1 N1 C13 . . . . -51.04(18) ?
P1 O2 C1 C6 . . . . 5.8(3) ?
P1 O2 C1 C2 . . . . -175.33(13) ?
C6 C1 C2 C3 . . . . -0.8(3) ?
O2 C1 C2 C3 . . . . -179.63(17) ?
C1 C2 C3 C4 . . . . 0.6(3) ?
C2 C3 C4 C5 . . . . -0.1(3) ?
C3 C4 C5 C6 . . . . -0.2(3) ?
C2 C1 C6 C5 . . . . 0.4(3) ?
O2 C1 C6 C5 . . . . 179.22(18) ?
C4 C5 C6 C1 . . . . 0.0(3) ?
P1 O3 C7 C8 . . . . -86.63(19) ?
P1 O3 C7 C12 . . . . 94.78(19) ?
C12 C7 C8 C9 . . . . 0.0(3) ?
O3 C7 C8 C9 . . . . -178.54(18) ?
C7 C8 C9 C10 . . . . 0.2(3) ?
C8 C9 C10 C11 . . . . -0.4(3) ?
C9 C10 C11 C12 . . . . 0.5(3) ?
C8 C7 C12 C11 . . . . 0.0(3) ?
O3 C7 C12 C11 . . . . 178.59(17) ?
C10 C11 C12 C7 . . . . -0.3(3) ?
P1 N1 C13 C18 . . . . -0.3(3) ?
P1 N1 C13 C14 . . . . 179.39(14) ?
C18 C13 C14 C15 . . . . 0.1(3) ?
N1 C13 C14 C15 . . . . -179.59(17) ?
C13 C14 C15 C16 . . . . -0.4(3) ?
C14 C15 C16 C17 . . . . 0.1(3) ?
C14 C15 C16 C19 . . . . -179.19(19) ?
C15 C16 C17 C18 . . . . 0.4(3) ?
C19 C16 C17 C18 . . . . 179.8(2) ?
C16 C17 C18 C13 . . . . -0.7(3) ?
C14 C13 C18 C17 . . . . 0.4(3) ?
N1 C13 C18 C17 . . . . -179.86(19) ?

loop_
_cod_related_entry_id
_cod_related_entry_database
_cod_related_entry_code
1 ChemSpider 1555347
